data_7042015
loop_
_publ_author_name
'Hobbollahi, Elnaz'
'List, Manuela'
'Hupp, Benjamin'
'Mohr, Fabian'
'Berger, Raphael J. F.'
'Steffen, Andreas'
'Monkowius, Uwe'

_publ_section_title
;
 Highly efficient cold-white light emission in a
 [Au2CuCl2(P&#x2229;N)2]PF6 type salt.
;
_journal_issue 11
_journal_name_full 'Dalton transactions (Cambridge, England : 2003)'
_journal_page_first 3438
_journal_page_last 3442
_journal_paper_doi 10.1039/c7dt00180k
_journal_volume 46
_journal_year 2017
_chemical_formula_moiety 'C18 H16 Au Cl N P'
_chemical_formula_sum 'C18 H16 Au Cl N P'
_chemical_formula_weight 509.70
_space_group_crystal_system orthorhombic
_space_group_IT_number 19
_space_group_name_Hall 'P 2ac 2ab'
_space_group_name_H-M_alt 'P 21 21 21'
_symmetry_space_group_name_Hall 'P 2ac 2ab'
_symmetry_space_group_name_H-M 'P 21 21 21'
_atom_sites_solution_hydrogens geom
_atom_sites_solution_primary direct
_atom_sites_solution_secondary difmap
_audit_update_record
;
2016-12-22 deposited with the CCDC.
2017-02-09 downloaded from the CCDC.
;
_cell_angle_alpha 90
_cell_angle_beta 90
_cell_angle_gamma 90
_cell_formula_units_Z 4
_cell_length_a 11.438(3)
_cell_length_b 12.047(3)
_cell_length_c 12.858(3)
_cell_measurement_reflns_used 3090
_cell_measurement_temperature 300.(2)
_cell_measurement_theta_max 22.6973
_cell_measurement_theta_min 2.3832
_cell_volume 1771.7(8)
_computing_cell_refinement 'SAINT V8.27B (Bruker AXS Inc., 2012)'
_computing_data_reduction 'SAINT V8.27B (Bruker AXS Inc., 2012)'
_computing_structure_refinement 'SHELXL-97 (Sheldrick, 2008)'
_computing_structure_solution 'SHELXS-97 (Sheldrick, 2008)'
_diffrn_ambient_temperature 300.(2)
_diffrn_detector_area_resol_mean 8.3330
_diffrn_measured_fraction_theta_full 0.999
_diffrn_measured_fraction_theta_max 0.999
_diffrn_measurement_device_type 'SMART X2S'
_diffrn_measurement_method omega-scan
_diffrn_radiation_monochromator 'doubly curved silicon crystal'
_diffrn_radiation_source 'sealed MicroFocus tube'
_diffrn_radiation_type 'Mo K\a'
_diffrn_radiation_wavelength 0.71073
_diffrn_reflns_av_R_equivalents 0.0872
_diffrn_reflns_av_sigmaI/netI 0.0788
_diffrn_reflns_limit_h_max 9
_diffrn_reflns_limit_h_min -12
_diffrn_reflns_limit_k_max 12
_diffrn_reflns_limit_k_min -13
_diffrn_reflns_limit_l_max 12
_diffrn_reflns_limit_l_min -14
_diffrn_reflns_number 9414
_diffrn_reflns_theta_full 23.18
_diffrn_reflns_theta_max 23.18
_diffrn_reflns_theta_min 2.32
_exptl_absorpt_coefficient_mu 8.540
_exptl_absorpt_correction_T_max 0.36
_exptl_absorpt_correction_T_min 0.11
_exptl_absorpt_correction_type multi-scan
_exptl_absorpt_process_details 'SADABS V2012/1 (Bruker AXS Inc.)'
_exptl_crystal_colour colorless
_exptl_crystal_density_diffrn 1.911
_exptl_crystal_density_method 'not measured'
_exptl_crystal_description needle
_exptl_crystal_F_000 968
_exptl_crystal_recrystallization_method 'Re-crystallisation from solvent: dichloromethane / diethyl ether'
_exptl_crystal_size_max 0.600
_exptl_crystal_size_mid 0.150
_exptl_crystal_size_min 0.150
_refine_diff_density_max 0.753
_refine_diff_density_min -0.594
_refine_ls_abs_structure_details 'Flack H D (1983), Acta Cryst. A39, 876-881'
_refine_ls_abs_structure_Flack 0.028(15)
_refine_ls_extinction_method none
_refine_ls_goodness_of_fit_ref 0.933
_refine_ls_hydrogen_treatment constr
_refine_ls_matrix_type full
_refine_ls_number_parameters 200
_refine_ls_number_reflns 2519
_refine_ls_number_restraints 0
_refine_ls_restrained_S_all 0.933
_refine_ls_R_factor_all 0.0478
_refine_ls_R_factor_gt 0.0365
_refine_ls_shift/su_max 0.000
_refine_ls_shift/su_mean 0.000
_refine_ls_structure_factor_coef Fsqd
_refine_ls_weighting_details 'calc w=1/[\s^2^(Fo^2^)+(0.0000P)^2^+0.0000P] where P=(Fo^2^+2Fc^2^)/3'
_refine_ls_weighting_scheme calc
_refine_ls_wR_factor_gt 0.0750
_refine_ls_wR_factor_ref 0.0800
_reflns_number_gt 2153
_reflns_number_total 2519
_reflns_threshold_expression >2sigma(I)
_cod_data_source_file c7dt00180k2.cif
_cod_data_source_block I
_cod_depositor_comments 'Adding full bibliography for 7042014--7042015.cif.'
_cod_original_cell_volume 1771.7(7)
_cod_database_code 7042015

loop_
_space_group_symop_operation_xyz
'x, y, z'
'x+1/2, -y+1/2, -z'
'-x, y+1/2, -z+1/2'
'-x+1/2, -y, z+1/2'

loop_
_atom_site_type_symbol
_atom_site_label
_atom_site_fract_x
_atom_site_fract_y
_atom_site_fract_z
_atom_site_U_iso_or_equiv
_atom_site_adp_type
_atom_site_calc_flag
_atom_site_refinement_flags
_atom_site_occupancy
Au Au1 1.14431(3) 0.92644(3) 0.25856(3) 0.05107(15) Uani d . 1
Cl Cl1 1.3251(3) 0.9855(3) 0.3093(2) 0.0661(8) Uani d . 1
P P1 0.9678(2) 0.8667(2) 0.2087(2) 0.0484(7) Uani d . 1
C C1 0.8996(9) 0.7792(9) 0.3062(8) 0.045(3) Uani d . 1
N N1 0.7804(8) 0.7758(7) 0.3024(7) 0.057(2) Uani d . 1
C C5 0.7269(11) 0.7099(11) 0.3733(9) 0.062(3) Uani d . 1
C C6 0.5983(13) 0.7092(13) 0.3673(11) 0.105(5) Uani d . 1
H H3 0.5706 0.7833 0.3551 0.158 Uiso calc R 1
H H1 0.5667 0.6821 0.4316 0.158 Uiso calc R 1
H H2 0.5739 0.6619 0.3113 0.158 Uiso calc R 1
C C4 0.7862(13) 0.6490(10) 0.4472(10) 0.070(4) Uani d . 1
H H4 0.7463 0.6066 0.4962 0.084 Uiso calc R 1
C C3 0.9070(14) 0.6533(11) 0.4460(10) 0.073(4) Uani d . 1
H H5 0.9499 0.6118 0.4936 0.087 Uiso calc R 1
C C2 0.9628(10) 0.7181(9) 0.3753(9) 0.054(3) Uani d . 1
H H6 1.044 0.7208 0.3741 0.064 Uiso calc R 1
C C7 0.8629(9) 0.9788(8) 0.1910(9) 0.051(3) Uani d . 1
C C12 0.8420(10) 1.0465(9) 0.2749(10) 0.073(3) Uani d . 1
H H12 0.8818 1.0344 0.337 0.087 Uiso calc R 1
C C11 0.7624(10) 1.1322(10) 0.2678(13) 0.083(4) Uani d . 1
H H11 0.7471 1.1773 0.3249 0.1 Uiso calc R 1
C C10 0.7068(12) 1.1495(12) 0.1760(15) 0.098(6) Uani d . 1
H H10 0.6538 1.2078 0.171 0.117 Uiso calc R 1
C C9 0.7252(12) 1.0858(11) 0.0923(14) 0.098(5) Uani d . 1
H H9 0.6855 1.0994 0.0305 0.117 Uiso calc R 1
C C8 0.8075(11) 0.9958(9) 0.0998(11) 0.073(4) Uani d . 1
H H8 0.8222 0.9504 0.0428 0.087 Uiso calc R 1
C C13 0.9722(9) 0.7845(9) 0.0932(9) 0.050(3) Uani d . 1
C C18 0.8968(11) 0.6988(11) 0.0730(10) 0.068(4) Uani d . 1
H H17 0.8389 0.6816 0.1211 0.082 Uiso calc R 1
C C17 0.9055(11) 0.6383(11) -0.0166(10) 0.074(4) Uani d . 1
H H16 0.8542 0.5796 -0.0276 0.089 Uiso calc R 1
C C16 0.9876(12) 0.6619(11) -0.0900(11) 0.082(4) Uani d . 1
H H13 0.9913 0.6207 -0.1511 0.099 Uiso calc R 1
C C15 1.0646(14) 0.7469(14) -0.0728(11) 0.103(6) Uani d . 1
H H15 1.1215 0.7638 -0.122 0.124 Uiso calc R 1
C C14 1.0571(12) 0.8071(12) 0.0179(10) 0.082(4) Uani d . 1
H H14 1.1101 0.8644 0.0294 0.099 Uiso calc R 1

loop_
_atom_site_aniso_label
_atom_site_aniso_U_11
_atom_site_aniso_U_22
_atom_site_aniso_U_33
_atom_site_aniso_U_12
_atom_site_aniso_U_13
_atom_site_aniso_U_23
Au1 0.0590(2) 0.0473(2) 0.0469(3) -0.00265(19) -0.0057(2) 0.0046(3)
Cl1 0.067(2) 0.0710(18) 0.0602(19) -0.0140(15) -0.0115(14) 0.0057(16)
P1 0.0547(16) 0.0452(14) 0.0454(18) -0.0021(13) -0.0031(13) 0.0094(14)
C1 0.053(6) 0.052(6) 0.029(6) 0.000(5) 0.002(5) -0.007(6)
N1 0.063(6) 0.062(6) 0.046(6) -0.003(5) 0.009(5) -0.003(5)
C5 0.069(9) 0.076(8) 0.041(8) -0.012(7) 0.009(7) -0.004(7)
C6 0.111(13) 0.115(12) 0.089(12) -0.001(11) 0.045(9) 0.010(11)
C4 0.105(12) 0.062(9) 0.044(8) -0.009(8) 0.005(8) -0.008(7)
C3 0.107(12) 0.062(9) 0.049(9) 0.002(8) -0.005(8) 0.015(7)
C2 0.061(7) 0.046(6) 0.054(8) 0.010(6) -0.007(6) 0.010(6)
C7 0.044(6) 0.046(6) 0.064(7) -0.015(6) -0.010(6) 0.010(6)
C12 0.080(9) 0.054(7) 0.084(10) -0.003(7) 0.009(8) 0.008(7)
C11 0.065(8) 0.066(8) 0.118(14) 0.007(7) 0.009(9) 0.011(10)
C10 0.055(9) 0.067(10) 0.171(19) 0.001(7) -0.023(11) 0.012(11)
C9 0.082(11) 0.070(9) 0.142(15) 0.003(8) -0.062(10) 0.005(11)
C8 0.074(9) 0.050(7) 0.094(11) -0.005(6) -0.033(8) 0.004(7)
C13 0.054(7) 0.050(6) 0.045(7) 0.003(6) -0.005(5) 0.006(6)
C18 0.067(9) 0.075(10) 0.062(9) -0.014(8) 0.009(6) -0.003(8)
C17 0.078(9) 0.067(8) 0.077(10) -0.023(7) 0.004(8) -0.017(8)
C16 0.108(12) 0.093(11) 0.046(9) -0.006(10) 0.005(8) -0.025(8)
C15 0.112(13) 0.138(15) 0.058(10) -0.044(12) 0.028(9) -0.014(10)
C14 0.083(10) 0.115(11) 0.050(9) -0.035(9) 0.016(7) -0.006(9)

loop_
_atom_type_symbol
_atom_type_description
_atom_type_scat_dispersion_real
_atom_type_scat_dispersion_imag
_atom_type_scat_source
C C 0.0033 0.0016 'International Tables Vol C Tables 4.2.6.8 and 6.1.1.4'
H H 0.0000 0.0000 'International Tables Vol C Tables 4.2.6.8 and 6.1.1.4'
P P 0.1023 0.0942 'International Tables Vol C Tables 4.2.6.8 and 6.1.1.4'
Cl Cl 0.1484 0.1585 'International Tables Vol C Tables 4.2.6.8 and 6.1.1.4'
N N 0.0061 0.0033 'International Tables Vol C Tables 4.2.6.8 and 6.1.1.4'
Au Au -2.0133 8.8022 'International Tables Vol C Tables 4.2.6.8 and 6.1.1.4'

loop_
_geom_angle_atom_site_label_1
_geom_angle_atom_site_label_2
_geom_angle_atom_site_label_3
_geom_angle
P1 Au1 Cl1 179.37(11)
C13 P1 C1 105.4(5)
C13 P1 C7 109.0(5)
C1 P1 C7 103.5(5)
C13 P1 Au1 113.1(4)
C1 P1 Au1 112.2(4)
C7 P1 Au1 113.1(3)
C2 C1 N1 122.5(10)
C2 C1 P1 122.5(8)
N1 C1 P1 115.0(8)
C5 N1 C1 116.4(10)
N1 C5 C4 123.6(12)
N1 C5 C6 114.8(12)
C4 C5 C6 121.6(13)
C5 C6 H3 109.5
C5 C6 H1 109.5
H3 C6 H1 109.5
C5 C6 H2 109.5
H3 C6 H2 109.5
H1 C6 H2 109.5
C5 C4 C3 117.6(13)
C5 C4 H4 121.2
C3 C4 H4 121.2
C2 C3 C4 119.9(13)
C2 C3 H5 120.0
C4 C3 H5 120.0
C3 C2 C1 119.9(11)
C3 C2 H6 120.0
C1 C2 H6 120.0
C8 C7 C12 120.8(11)
C8 C7 P1 122.1(10)
C12 C7 P1 117.2(9)
C7 C12 C11 120.5(13)
C7 C12 H12 119.8
C11 C12 H12 119.8
C10 C11 C12 118.8(15)
C10 C11 H11 120.6
C12 C11 H11 120.6
C9 C10 C11 122.5(14)
C9 C10 H10 118.7
C11 C10 H10 118.7
C10 C9 C8 118.8(13)
C10 C9 H9 120.6
C8 C9 H9 120.6
C7 C8 C9 118.7(13)
C7 C8 H8 120.7
C9 C8 H8 120.7
C18 C13 C14 116.9(12)
C18 C13 P1 123.9(9)
C14 C13 P1 119.2(10)
C17 C18 C13 121.1(12)
C17 C18 H17 119.5
C13 C18 H17 119.5
C16 C17 C18 121.5(12)
C16 C17 H16 119.2
C18 C17 H16 119.2
C17 C16 C15 119.2(13)
C17 C16 H13 120.4
C15 C16 H13 120.4
C16 C15 C14 119.4(13)
C16 C15 H15 120.3
C14 C15 H15 120.3
C15 C14 C13 121.9(13)
C15 C14 H14 119.1
C13 C14 H14 119.1

loop_
_geom_bond_atom_site_label_1
_geom_bond_atom_site_label_2
_geom_bond_distance
Au1 P1 2.237(3)
Au1 Cl1 2.282(3)
P1 C13 1.785(12)
P1 C1 1.814(10)
P1 C7 1.822(11)
C1 C2 1.362(14)
C1 N1 1.365(12)
N1 C5 1.355(14)
C5 C4 1.379(16)
C5 C6 1.473(17)
C6 H3 0.96
C6 H1 0.96
C6 H2 0.96
C4 C3 1.383(17)
C4 H4 0.93
C3 C2 1.358(16)
C3 H5 0.93
C2 H6 0.93
C7 C8 1.349(15)
C7 C12 1.373(15)
C12 C11 1.381(15)
C12 H12 0.93
C11 C10 1.357(19)
C11 H11 0.93
C10 C9 1.34(2)
C10 H10 0.93
C9 C8 1.438(16)
C9 H9 0.93
C8 H8 0.93
C13 C18 1.369(15)
C13 C14 1.399(16)
C18 C17 1.367(16)
C18 H17 0.93
C17 C16 1.361(17)
C17 H16 0.93
C16 C15 1.369(17)
C16 H13 0.93
C15 C14 1.376(17)
C15 H15 0.93
C14 H14 0.93

loop_
_geom_torsion_atom_site_label_1
_geom_torsion_atom_site_label_2
_geom_torsion_atom_site_label_3
_geom_torsion_atom_site_label_4
_geom_torsion
Cl1 Au1 P1 C13 -51.(11)
Cl1 Au1 P1 C1 68.(11)
Cl1 Au1 P1 C7 -180.(100)
C13 P1 C1 C2 96.1(11)
C7 P1 C1 C2 -149.5(10)
Au1 P1 C1 C2 -27.3(11)
C13 P1 C1 N1 -81.4(8)
C7 P1 C1 N1 33.0(9)
Au1 P1 C1 N1 155.2(7)
C2 C1 N1 C5 1.5(17)
P1 C1 N1 C5 179.1(8)
C1 N1 C5 C4 0.6(17)
C1 N1 C5 C6 179.5(11)
N1 C5 C4 C3 -2.(2)
C6 C5 C4 C3 179.0(13)
C5 C4 C3 C2 2.(2)
C4 C3 C2 C1 0.(2)
N1 C1 C2 C3 -2.0(19)
P1 C1 C2 C3 -179.4(9)
C13 P1 C7 C8 -4.4(11)
C1 P1 C7 C8 -116.2(10)
Au1 P1 C7 C8 122.2(9)
C13 P1 C7 C12 175.7(9)
C1 P1 C7 C12 64.0(10)
Au1 P1 C7 C12 -57.6(9)
C8 C7 C12 C11 1.1(18)
P1 C7 C12 C11 -179.1(8)
C7 C12 C11 C10 -1.1(19)
C12 C11 C10 C9 1.(2)
C11 C10 C9 C8 0.(2)
C12 C7 C8 C9 -0.6(18)
P1 C7 C8 C9 179.6(9)
C10 C9 C8 C7 0.(2)
C1 P1 C13 C18 25.0(11)
C7 P1 C13 C18 -85.6(11)
Au1 P1 C13 C18 147.8(9)
C1 P1 C13 C14 -154.7(10)
C7 P1 C13 C14 94.8(11)
Au1 P1 C13 C14 -31.9(11)
C14 C13 C18 C17 0.3(19)
P1 C13 C18 C17 -179.3(10)
C13 C18 C17 C16 -1.(2)
C18 C17 C16 C15 1.(2)
C17 C16 C15 C14 0.(2)
C16 C15 C14 C13 -1.(2)
C18 C13 C14 C15 1.(2)
P1 C13 C14 C15 -179.8(12)
